data_4022300
loop_
_publ_author_name
'Thorsten Bach'
'Michael Kemmler'
'Eberhardt Herdtweck'

_publ_contact_author
;
       Dr. Eberhardt Herdtweck
       Anorganisch-chemisches Institut der
       Technischen Universit\"at M\"unchen,
       Lichtenbergstrasse 4,
       D-85747 Garching bei M\"unchen,
       Germany.
;
_publ_contact_author_email eberhardt.herdtweck@ch.tum.de
_publ_contact_author_fax ' +49(0)89 289 13473'
_publ_contact_author_phone '+49(0)89 289 13143'
_publ_section_title
;
 Complete Control of Regioselectivity in the Intramolecular
 [2 + 2] Photocycloaddition of 2-Alkenyl-3(2H)-furanones
 by the Length of the Side Chain
;
_journal_name_full 'Journal of Organic Chemistry'
_journal_page_first 1994
_journal_page_last 1997
_journal_paper_doi 10.1021/jo0264372
_journal_volume 68
_journal_year 2003
_chemical_compound_source 'see text'
_chemical_formula_moiety 'C17 H18 O4'
_chemical_formula_sum 'C17 H18 O4'
_chemical_formula_weight 286.31
_space_group_IT_number 2
_symmetry_cell_setting triclinic
_symmetry_space_group_name_Hall '-P 1'
_symmetry_space_group_name_H-M 'P -1'
_atom_sites_solution_hydrogens difmap
_atom_sites_solution_primary direct
_atom_sites_solution_secondary difmap
_audit_creation_date 10-Sep-02
_audit_creation_method 'PLATON <TABLE ACC> option'
_audit_update_record
;
  10-Sep-02  Updated by the Author E.H.
            Textwriting by E.H.
            Checkcif    OK
  11-Sep-02  Updated by the Author E.H.
;
_cell_angle_alpha 68.44(3)
_cell_angle_beta 84.42(2)
_cell_angle_gamma 69.68(3)
_cell_formula_units_Z 2
_cell_length_a 7.408(2)
_cell_length_b 10.275(5)
_cell_length_c 10.768(3)
_cell_measurement_reflns_used 25
_cell_measurement_temperature 153(2)
_cell_measurement_theta_max 48.6
_cell_measurement_theta_min 38.0
_cell_volume 714.4(5)
_computing_cell_refinement 'CAD4 (Straver, 1989'
_computing_data_collection 'CAD4 (Straver, 1989)'
_computing_data_reduction 'MoleN(Fair, 1990)'
_computing_molecular_graphics 'PLATON PLUTON (Spek, 2001)'
_computing_publication_material 'PLATON (Spek, 2001)'
_computing_structure_refinement 'SHELXL-97 (Sheldrick, 1998)'
_computing_structure_solution 'SIR92 (Altomare, 1994)'
_diffrn_ambient_temperature 153(2)
_diffrn_detector 'scintillation counter'
_diffrn_measured_fraction_theta_full 0.996
_diffrn_measured_fraction_theta_max 0.996
_diffrn_measurement_device 'four-circle diffractometer'
_diffrn_measurement_device_type 'CAD4 (Nonius)'
_diffrn_measurement_method 'theta/2theta scans '
_diffrn_radiation_monochromator graphite
_diffrn_radiation_source 'NONIUS FR 590 sealed tube'
_diffrn_radiation_type 'Mo K\a'
_diffrn_radiation_wavelength 0.71073
_diffrn_reflns_av_R_equivalents 0.0254
_diffrn_reflns_av_sigmaI/netI 0.0271
_diffrn_reflns_limit_h_max 9
_diffrn_reflns_limit_h_min -9
_diffrn_reflns_limit_k_max 12
_diffrn_reflns_limit_k_min -12
_diffrn_reflns_limit_l_max 13
_diffrn_reflns_limit_l_min -13
_diffrn_reflns_number 5579
_diffrn_reflns_theta_full 25.98
_diffrn_reflns_theta_max 25.98
_diffrn_reflns_theta_min 2.03
_diffrn_standards_decay_% 7.6
_diffrn_standards_interval_count 60
_diffrn_standards_number 4
_exptl_absorpt_coefficient_mu 0.094
_exptl_absorpt_correction_T_max 1.0000
_exptl_absorpt_correction_T_min 1.0000
_exptl_absorpt_correction_type none
_exptl_absorpt_process_details
; 
 no correction applied
;
_exptl_crystal_colour colorless
_exptl_crystal_density_diffrn 1.331
_exptl_crystal_density_meas ?
_exptl_crystal_density_method none
_exptl_crystal_description fragment
_exptl_crystal_F_000 304
_exptl_crystal_size_max 0.97
_exptl_crystal_size_mid 0.72
_exptl_crystal_size_min 0.64
_refine_diff_density_max 0.322
_refine_diff_density_min -0.235
_refine_diff_density_rms 0.042
_refine_ls_extinction_method none
_refine_ls_goodness_of_fit_ref 1.044
_refine_ls_hydrogen_treatment refall
_refine_ls_matrix_type full
_refine_ls_number_parameters 262
_refine_ls_number_reflns 2795
_refine_ls_number_restraints 0
_refine_ls_restrained_S_all 1.044
_refine_ls_R_factor_all 0.0429
_refine_ls_R_factor_gt 0.0360
_refine_ls_shift/su_max 0.000
_refine_ls_shift/su_mean 0.000
_refine_ls_structure_factor_coef Fsqd
_refine_ls_weighting_details 'w=1/[\s^2^(Fo^2^)+(0.0526P)^2^+0.2037P] where P=(Fo^2^+2Fc^2^)/3'
_refine_ls_weighting_scheme sigma
_refine_ls_wR_factor_gt 0.0939
_refine_ls_wR_factor_ref 0.0989
_reflns_number_gt 2406
_reflns_number_total 2795
_reflns_threshold_expression >2sigma(i)
_cod_data_source_file jo0264372si20021203_024615.cif
_cod_data_source_block KEMC-1022-153
_cod_depositor_comments
;
The following automatic conversions were performed:
'_symmetry_cell_setting' value 'Triclinic' changed to 'triclinic'
according to '/home/saulius/struct/CIF-dictionaries/cif_core.dic'
dictionary named 'cif_core.dic' version 2.4.1 from 2010-06-29.

Automatic conversion script
Id: cif_fix_enum 1527 2010-12-29 10:47:43Z saulius 

The following automatic conversions were performed:

'_exptl_crystal_density_meas' value 'none' was changed to '?' - the
value is perceived as not measured.

Automatic conversion script
Id: cif_fix_values 3008 2015-01-20 13:52:24Z robertas 
;
_cod_database_code 4022300

loop_
_symmetry_equiv_pos_as_xyz
x,y,z
-x,-y,-z

loop_
_atom_site_aniso_label
_atom_site_aniso_U_11
_atom_site_aniso_U_22
_atom_site_aniso_U_33
_atom_site_aniso_U_23
_atom_site_aniso_U_13
_atom_site_aniso_U_12
O9 0.0278(5) 0.0289(5) 0.0195(4) -0.0119(4) 0.0023(3) -0.0103(4)
O19 0.0312(5) 0.0211(4) 0.0237(5) -0.0066(4) 0.0007(4) -0.0029(4)
O20 0.0393(5) 0.0246(5) 0.0174(4) -0.0057(4) 0.0017(4) -0.0175(4)
O21 0.0430(6) 0.0319(5) 0.0214(5) -0.0105(4) -0.0015(4) -0.0177(4)
C1 0.0232(6) 0.0253(6) 0.0225(6) -0.0093(5) 0.0028(5) -0.0092(5)
C2 0.0250(7) 0.0247(7) 0.0284(7) -0.0091(5) 0.0002(5) -0.0045(5)
C3 0.0260(6) 0.0188(6) 0.0189(6) -0.0030(5) -0.0032(5) -0.0060(5)
C4 0.0303(7) 0.0194(6) 0.0202(6) -0.0029(5) 0.0017(5) -0.0091(5)
C5 0.0296(7) 0.0243(6) 0.0262(7) -0.0076(5) 0.0020(5) -0.0137(5)
C6 0.0238(6) 0.0239(6) 0.0205(6) -0.0078(5) 0.0011(5) -0.0088(5)
C7 0.0252(6) 0.0191(6) 0.0132(5) -0.0016(4) 0.0015(4) -0.0081(5)
C8 0.0244(6) 0.0196(6) 0.0163(6) -0.0043(5) 0.0004(4) -0.0084(5)
C10 0.0324(7) 0.0246(6) 0.0167(6) -0.0042(5) -0.0006(5) -0.0139(5)
C11 0.0212(6) 0.0249(6) 0.0216(6) -0.0091(5) 0.0023(5) -0.0108(5)
C12 0.0205(6) 0.0243(6) 0.0214(6) -0.0077(5) 0.0025(5) -0.0100(5)
C13 0.0394(8) 0.0262(7) 0.0237(7) -0.0080(5) 0.0004(5) -0.0162(6)
C14 0.0469(9) 0.0345(8) 0.0216(7) -0.0077(6) -0.0011(6) -0.0176(6)
C15 0.0328(7) 0.0277(7) 0.0269(7) -0.0012(6) 0.0001(5) -0.0097(6)
C16 0.0316(7) 0.0209(6) 0.0368(8) -0.0085(6) 0.0034(6) -0.0082(5)
C17 0.0272(7) 0.0260(6) 0.0283(7) -0.0126(5) 0.0034(5) -0.0104(5)
C18 0.0317(7) 0.0369(8) 0.0282(7) -0.0098(6) -0.0057(6) -0.0124(6)

loop_
_atom_site_label
_atom_site_type_symbol
_atom_site_thermal_displace_type
_atom_site_fract_x
_atom_site_fract_y
_atom_site_fract_z
_atom_site_occupancy
_atom_site_U_iso_or_equiv
O9 O Uani 0.32389(13) 0.68279(10) 0.31172(8) 1.000 0.0243(3)
O19 O Uani 0.58670(13) 0.43846(10) 0.16031(9) 1.000 0.0274(3)
O20 O Uani 0.18048(14) 0.38480(10) 0.24502(8) 1.000 0.0258(3)
O21 O Uani 0.15983(15) 0.23969(11) 0.13758(9) 1.000 0.0302(3)
C1 C Uani 0.16466(18) 0.68296(14) 0.24500(13) 1.000 0.0233(3)
C2 C Uani 0.07069(19) 0.82985(15) 0.13046(13) 1.000 0.0272(4)
C3 C Uani 0.20666(18) 0.76736(13) 0.03190(12) 1.000 0.0225(3)
C4 C Uani 0.38399(19) 0.81505(14) -0.00333(12) 1.000 0.0244(4)
C5 C Uani 0.5035(2) 0.78659(15) 0.11899(13) 1.000 0.0259(4)
C6 C Uani 0.49765(18) 0.64692(14) 0.23896(12) 1.000 0.0226(3)
C7 C Uani 0.46594(18) 0.54263(13) 0.17990(11) 1.000 0.0203(3)
C8 C Uani 0.25434(17) 0.60588(13) 0.14360(12) 1.000 0.0204(3)
C10 C Uani 0.1668(2) 0.50609(14) 0.11873(12) 1.000 0.0242(4)
C11 C Uani 0.17905(17) 0.25641(14) 0.24005(12) 1.000 0.0216(3)
C12 C Uani 0.20779(17) 0.13858(14) 0.37554(12) 1.000 0.0216(3)
C13 C Uani 0.2240(2) 0.16760(15) 0.48937(13) 1.000 0.0285(4)
C14 C Uani 0.2557(2) 0.05395(17) 0.61349(14) 1.000 0.0338(5)
C15 C Uani 0.2717(2) -0.08793(16) 0.62405(14) 1.000 0.0318(4)
C16 C Uani 0.2556(2) -0.11716(15) 0.51082(15) 1.000 0.0307(4)
C17 C Uani 0.22332(19) -0.00391(15) 0.38660(14) 1.000 0.0261(4)
C18 C Uani 0.6685(2) 0.57997(18) 0.33526(15) 1.000 0.0321(4)
H11 H Uiso 0.080(2) 0.6414(17) 0.3143(16) 1.000 0.028(4)
H21 H Uiso 0.074(2) 0.9217(18) 0.1405(15) 1.000 0.027(4)
H22 H Uiso -0.063(3) 0.8408(19) 0.1141(16) 1.000 0.034(4)
H31 H Uiso 0.142(2) 0.7793(16) -0.0480(15) 1.000 0.023(4)
H41 H Uiso 0.344(2) 0.9218(19) -0.0588(17) 1.000 0.031(4)
H42 H Uiso 0.463(2) 0.7584(18) -0.0556(16) 1.000 0.029(4)
H51 H Uiso 0.639(2) 0.7746(17) 0.0949(15) 1.000 0.029(4)
H52 H Uiso 0.458(2) 0.8690(18) 0.1515(16) 1.000 0.028(4)
H101 H Uiso 0.235(2) 0.4631(17) 0.0525(16) 1.000 0.026(4)
H102 H Uiso 0.028(2) 0.5577(17) 0.0892(15) 1.000 0.027(4)
H131 H Uiso 0.214(2) 0.266(2) 0.4806(18) 1.000 0.041(5)
H141 H Uiso 0.265(3) 0.078(2) 0.694(2) 1.000 0.049(5)
H151 H Uiso 0.293(3) -0.164(2) 0.709(2) 1.000 0.047(5)
H161 H Uiso 0.268(2) -0.217(2) 0.5150(17) 1.000 0.037(4)
H171 H Uiso 0.212(2) -0.0255(18) 0.3081(17) 1.000 0.030(4)
H181 H Uiso 0.790(3) 0.535(2) 0.2927(18) 1.000 0.043(5)
H182 H Uiso 0.653(3) 0.501(2) 0.416(2) 1.000 0.045(5)
H183 H Uiso 0.686(3) 0.658(2) 0.3592(19) 1.000 0.050(5)

loop_
_atom_type_symbol
_atom_type_description
_atom_type_scat_dispersion_real
_atom_type_scat_dispersion_imag
_atom_type_scat_source
O O 0.0106 0.0060 'International Tables Vol C Tables 4.2.6.8 and 6.1.1.4'
H H 0.0000 0.0000 'International Tables Vol C Tables 4.2.6.8 and 6.1.1.4'
C C 0.0033 0.0016 'International Tables Vol C Tables 4.2.6.8 and 6.1.1.4'

loop_
_geom_angle_atom_site_label_1
_geom_angle_atom_site_label_2
_geom_angle_atom_site_label_3
_geom_angle
_geom_angle_publ_flag
C1 O9 C6 109.87(10) yes
C10 O20 C11 117.22(10) yes
O9 C1 C2 113.56(12) yes
O9 C1 C8 105.96(11) yes
C2 C1 C8 90.58(10) no
C1 C2 C3 89.40(11) no
C2 C3 C4 115.48(12) no
C2 C3 C8 88.38(10) no
C4 C3 C8 112.12(11) no
C3 C4 C5 113.91(11) no
C4 C5 C6 112.65(12) no
O9 C6 C5 110.14(12) yes
O9 C6 C7 102.46(11) yes
O9 C6 C18 108.47(11) yes
C5 C6 C7 106.26(10) no
C5 C6 C18 113.52(13) no
C7 C6 C18 115.39(13) no
O19 C7 C6 127.17(13) yes
O19 C7 C8 128.56(13) yes
C6 C7 C8 104.15(11) no
C1 C8 C3 87.41(10) no
C1 C8 C7 103.80(11) no
C1 C8 C10 119.98(12) no
C3 C8 C7 109.30(11) no
C3 C8 C10 115.43(11) no
C7 C8 C10 116.84(12) no
O20 C10 C8 106.43(11) yes
O20 C11 O21 123.46(12) yes
O20 C11 C12 111.61(11) yes
O21 C11 C12 124.92(13) yes
C11 C12 C13 121.49(13) no
C11 C12 C17 118.72(12) no
C13 C12 C17 119.76(13) no
C12 C13 C14 119.79(14) no
C13 C14 C15 120.28(14) no
C14 C15 C16 120.06(14) no
C15 C16 C17 119.90(15) no
C12 C17 C16 120.21(13) no
O9 C1 H11 108.2(9) no
C2 C1 H11 118.2(10) no
C8 C1 H11 119.1(10) no
C1 C2 H21 116.4(9) no
C1 C2 H22 109.9(10) no
C3 C2 H21 119.4(9) no
C3 C2 H22 110.8(10) no
H21 C2 H22 109.6(15) no
C2 C3 H31 114.4(10) no
C4 C3 H31 111.0(9) no
C8 C3 H31 113.7(10) no
C3 C4 H41 109.4(10) no
C3 C4 H42 106.4(10) no
C5 C4 H41 109.1(10) no
C5 C4 H42 109.0(10) no
H41 C4 H42 108.9(14) no
C4 C5 H51 109.9(9) no
C4 C5 H52 112.3(10) no
C6 C5 H51 108.8(9) no
C6 C5 H52 106.1(10) no
H51 C5 H52 106.8(14) no
O20 C10 H101 107.8(10) no
O20 C10 H102 108.6(9) no
C8 C10 H101 113.2(10) no
C8 C10 H102 112.3(10) no
H101 C10 H102 108.3(13) no
C12 C13 H131 119.1(11) no
C14 C13 H131 121.1(11) no
C13 C14 H141 118.2(12) no
C15 C14 H141 121.5(12) no
C14 C15 H151 119.4(13) no
C16 C15 H151 120.6(13) no
C15 C16 H161 121.9(10) no
C17 C16 H161 118.2(10) no
C12 C17 H171 120.6(11) no
C16 C17 H171 119.2(11) no
C6 C18 H181 110.7(11) no
C6 C18 H182 112.0(14) no
C6 C18 H183 109.2(12) no
H181 C18 H182 107.2(17) no
H181 C18 H183 107.9(18) no
H182 C18 H183 109.7(17) no

loop_
_geom_bond_atom_site_label_1
_geom_bond_atom_site_label_2
_geom_bond_distance
_geom_bond_publ_flag
O9 C1 1.4388(19) yes
O9 C6 1.4468(18) yes
O19 C7 1.2061(18) yes
O20 C10 1.4513(17) yes
O20 C11 1.3435(19) yes
O21 C11 1.2059(17) yes
C1 C2 1.534(2) no
C1 C8 1.546(2) no
C2 C3 1.548(2) no
C3 C4 1.524(2) no
C3 C8 1.592(2) no
C4 C5 1.539(2) no
C5 C6 1.549(2) no
C6 C7 1.521(2) no
C6 C18 1.509(2) no
C7 C8 1.502(2) no
C8 C10 1.497(2) no
C11 C12 1.4909(19) no
C12 C13 1.388(2) no
C12 C17 1.389(2) no
C13 C14 1.389(2) no
C14 C15 1.383(2) no
C15 C16 1.383(2) no
C16 C17 1.388(2) no
C1 H11 0.997(16) no
C2 H21 0.997(18) no
C2 H22 0.98(2) no
C3 H31 0.973(15) no
C4 H41 0.987(19) no
C4 H42 0.969(17) no
C5 H51 0.988(16) no
C5 H52 0.975(18) no
C10 H101 0.983(17) no
C10 H102 1.000(16) no
C13 H131 0.96(2) no
C14 H141 1.00(2) no
C15 H151 0.94(2) no
C16 H161 0.98(2) no
C17 H171 0.967(17) no
C18 H181 1.01(2) no
C18 H182 0.98(2) no
C18 H183 0.98(2) no
